data_2103967
loop_
_publ_author_name
'Pritchard, Robin Gavin'
'Islam, Emran'

_publ_section_title
;
 Sodium percarbonate between 293 and 100K
;
_journal_issue 5
_journal_name_full 'Acta Crystallographica Section B'
_journal_page_first 596
_journal_page_last 605
_journal_paper_doi 10.1107/S0108768103012291
_journal_volume 59
_journal_year 2003
_chemical_formula_moiety 'C1 H3 Na2 O6'
_chemical_formula_sum 'C H3 Na2 O6'
_chemical_formula_weight 157.01
_chemical_name_systematic
;
 ?
;
_space_group_IT_number 64
_symmetry_cell_setting orthorhombic
_symmetry_space_group_name_Hall '-C 2ac 2'
_symmetry_space_group_name_H-M 'C m c a'
_atom_sites_solution_hydrogens geom
_atom_sites_solution_primary direct
_atom_sites_solution_secondary difmap
_audit_conform_dict_name cif_core.dic
_audit_conform_dict_version 2.2
_audit_creation_method 'WinGX routine CIF_UPDATE'
_cell_angle_alpha 90
_cell_angle_beta 90
_cell_angle_gamma 90
_cell_formula_units_Z 8
_cell_length_a 6.7030(3)
_cell_length_b 15.7388(7)
_cell_length_c 9.1684(4)
_cell_measurement_reflns_used 2018
_cell_measurement_temperature 250(2)
_cell_measurement_theta_max 27.485
_cell_measurement_theta_min 0.998
_cell_volume 967.24(7)
_computing_cell_refinement 'HKL Scalepack (Otwinowski & Minor 1997)'
_computing_data_collection 'Collect (Nonius BV, 1997-2000)'
_computing_data_reduction 'HKL Denzo and Scalepack (Otwinowski & Minor 1997)'
_computing_molecular_graphics 'Ortep-3 for Windows (Farrugia, 1997)'
_computing_publication_material 'WinGX publication routines (Farrugia, 1999)'
_computing_structure_refinement 'SHELXL-97 (Sheldrick, 1997)'
_computing_structure_solution 'SHELXS-97 (Sheldrick, 1997)'
_diffrn_ambient_temperature 250(2)
_diffrn_measured_fraction_theta_full 0.988
_diffrn_measured_fraction_theta_max 0.988
_diffrn_measurement_device '95mm CCD camera on \k-goniostat'
_diffrn_measurement_device_type KappaCCD
_diffrn_measurement_method '\f and \w scans with \k offsets'
_diffrn_radiation_monochromator graphite
_diffrn_radiation_type MoK\a
_diffrn_radiation_wavelength 0.71073
_diffrn_reflns_av_R_equivalents 0.0434
_diffrn_reflns_limit_h_max 7
_diffrn_reflns_limit_h_min -8
_diffrn_reflns_limit_k_max 17
_diffrn_reflns_limit_k_min -20
_diffrn_reflns_limit_l_max 11
_diffrn_reflns_limit_l_min -11
_diffrn_reflns_number 3593
_diffrn_reflns_reduction_process
;
 Scaled and merged with SORTAV
 R.H. Blessing, (1987) Cryst. Rev. 1, 3-58
 R.H. Blessing, (1989) J. Appl. Cryst. 22, 396-397
;
_diffrn_reflns_theta_full 27.48
_diffrn_reflns_theta_max 27.48
_diffrn_reflns_theta_min 3.41
_exptl_absorpt_coefficient_mu 0.364
_exptl_absorpt_correction_T_max 1.012
_exptl_absorpt_correction_T_min 0.992
_exptl_absorpt_correction_type multi-scan
_exptl_absorpt_process_details
;
 R.H. Blessing, Acta Cryst. (1995), A51, 33-38
;
_exptl_crystal_colour colourless
_exptl_crystal_density_diffrn 2.156
_exptl_crystal_density_method 'not measured'
_exptl_crystal_description needle
_exptl_crystal_F_000 632
_exptl_crystal_size_max 0.08
_exptl_crystal_size_mid 0.07
_exptl_crystal_size_min 0.04
_refine_diff_density_max 0.327
_refine_diff_density_min -0.27
_refine_ls_extinction_coef 0.0232(17)
_refine_ls_extinction_expression Fc^*^=kFc[1+0.001xFc^2^\l^3^/sin(2\q)]^-1/4^
_refine_ls_extinction_method SHELXL
_refine_ls_goodness_of_fit_ref 1.075
_refine_ls_hydrogen_treatment refall
_refine_ls_matrix_type full
_refine_ls_number_parameters 83
_refine_ls_number_reflns 599
_refine_ls_number_restraints 0
_refine_ls_restrained_S_all 1.075
_refine_ls_R_factor_all 0.0313
_refine_ls_R_factor_gt 0.026
_refine_ls_shift/su_max 0.002
_refine_ls_shift/su_mean 0
_refine_ls_structure_factor_coef Fsqd
_refine_ls_weighting_details 'calc w=1/[\s^2^(Fo^2^)+(0.0356P)^2^+0.1190P] where P=(Fo^2^+2Fc^2^)/3'
_refine_ls_weighting_scheme calc
_refine_ls_wR_factor_gt 0.0614
_refine_ls_wR_factor_ref 0.0649
_reflns_number_gt 514
_reflns_number_total 599
_reflns_threshold_expression >2sigma(I)
_cod_data_source_file na5004.cif
_cod_data_source_block m23
_cod_original_sg_symbol_Hall '-C 2bc 2'
_cod_database_code 2103967

loop_
_symmetry_equiv_pos_as_xyz
'x, y, z'
'-x, -y+1/2, z+1/2'
'x, -y, -z'
'-x, y+1/2, -z+1/2'
'x+1/2, y+1/2, z'
'-x+1/2, -y+1, z+1/2'
'x+1/2, -y+1/2, -z'
'-x+1/2, y+1, -z+1/2'
'-x, -y, -z'
'x, y-1/2, -z-1/2'
'-x, y, z'
'x, -y-1/2, z-1/2'
'-x+1/2, -y+1/2, -z'
'x+1/2, y, -z-1/2'
'-x+1/2, y+1/2, z'
'x+1/2, -y, z-1/2'

loop_
_atom_site_label
_atom_site_fract_x
_atom_site_fract_y
_atom_site_fract_z
_atom_site_U_iso_or_equiv
_atom_site_adp_type
_atom_site_calc_flag
_atom_site_refinement_flags
_atom_site_occupancy
_atom_site_type_symbol
C1 0 0.33773(6) 0.25078(9) 0.0138(2) Uani d S 1 C
Na1 0.25 0.01096(2) 0.25 0.02384(11) Uani d S 1 Na
Na2 0.25 0.25 0 0.02004(10) Uani d S 1 Na
O1 0 0.26797(4) 0.17708(7) 0.01831(16) Uani d S 1 O
O2 0 0.40965(4) 0.18332(6) 0.01896(16) Uani d S 1 O
O3 0 0.33465(4) 0.39034(6) 0.01910(16) Uani d S 1 O
O11 0.09432(15) 0.13832(6) 0.33896(12) 0.0245(2) Uani d P 0.5 O
O12 -0.09525(15) 0.11367(6) 0.41043(11) 0.0236(2) Uani d P 0.5 O
O31 0.0926(3) 0.02463(10) 0.0151(2) 0.0262(5) Uani d P 0.2681(11) O
O41 0 0.03414(11) 0.0536(2) 0.0360(6) Uani d SP 0.464(2) O
H11 0.053(3) 0.1810(11) 0.2714(18) 0.052(6) Uiso d P 0.5 H
H12 -0.059(2) 0.0991(9) 0.5078(15) 0.030(4) Uiso d P 0.5 H
H31 0.050(3) 0.0808(10) -0.0147(15) 0.038(5) Uiso d P 0.5 H

loop_
_atom_site_aniso_label
_atom_site_aniso_U_11
_atom_site_aniso_U_22
_atom_site_aniso_U_33
_atom_site_aniso_U_12
_atom_site_aniso_U_13
_atom_site_aniso_U_23
C1 0.0112(4) 0.0162(4) 0.0140(4) 0 0 -0.0002(3)
Na1 0.0210(2) 0.01843(19) 0.0321(2) 0 0.00337(15) 0
Na2 0.0170(2) 0.0238(2) 0.0193(2) -0.00044(14) 0.00073(14) -0.00317(14)
O1 0.0239(3) 0.0158(3) 0.0153(3) 0 0 -0.0022(2)
O2 0.0249(3) 0.0150(3) 0.0170(3) 0 0 0.0017(2)
O3 0.0260(3) 0.0175(3) 0.0138(3) 0 0 -0.0006(2)
O11 0.0256(5) 0.0240(5) 0.0239(5) 0.0046(4) 0.0063(4) 0.0032(4)
O12 0.0253(5) 0.0262(5) 0.0194(5) -0.0071(4) -0.0008(4) 0.0010(4)
O31 0.0254(9) 0.0244(12) 0.0288(10) -0.0052(7) -0.0101(9) 0.0051(9)
O41 0.0692(16) 0.0181(9) 0.0207(10) 0 0 -0.0009(7)

loop_
_atom_type_symbol
_atom_type_description
_atom_type_scat_dispersion_real
_atom_type_scat_dispersion_imag
_atom_type_scat_source
C C 0.0033 0.0016 'International Tables Vol C Tables 4.2.6.8 and 6.1.1.4'
H H 0 0 'International Tables Vol C Tables 4.2.6.8 and 6.1.1.4'
Na Na 0.0362 0.0249 'International Tables Vol C Tables 4.2.6.8 and 6.1.1.4'
O O 0.0106 0.006 'International Tables Vol C Tables 4.2.6.8 and 6.1.1.4'

loop_
_geom_angle_atom_site_label_1
_geom_angle_atom_site_label_2
_geom_angle_atom_site_label_3
_geom_angle_site_symmetry_1
_geom_angle_site_symmetry_3
_geom_angle
O3 C1 O1 . . 119.44(8)
O3 C1 O2 . . 120.82(8)
O1 C1 O2 . . 119.74(8)
O2 Na1 O2 10_556 5_545 96.42(3)
O2 Na1 O11 10_556 8_545 161.26(3)
O2 Na1 O11 5_545 8_545 99.50(3)
O2 Na1 O11 10_556 . 99.50(3)
O2 Na1 O11 5_545 . 161.26(3)
O11 Na1 O11 8_545 . 66.91(5)
O2 Na1 O31 10_556 8_545 97.93(5)
O2 Na1 O31 5_545 8_545 88.92(5)
O11 Na1 O31 8_545 8_545 92.22(5)
O11 Na1 O31 . 8_545 79.17(5)
O2 Na1 O31 10_556 . 88.92(5)
O2 Na1 O31 5_545 . 97.93(5)
O11 Na1 O31 8_545 . 79.17(5)
O11 Na1 O31 . . 92.22(5)
O31 Na1 O31 8_545 . 169.75(8)
O2 Na1 O12 10_556 11 89.41(3)
O2 Na1 O12 5_545 11 154.29(3)
O11 Na1 O12 8_545 11 80.51(4)
O11 Na1 O12 . 11 18.17(3)
O31 Na1 O12 8_545 11 65.44(5)
O31 Na1 O12 . 11 107.23(5)
O2 Na1 O12 10_556 14_556 154.29(3)
O2 Na1 O12 5_545 14_556 89.41(3)
O11 Na1 O12 8_545 14_556 18.17(3)
O11 Na1 O12 . 14_556 80.51(4)
O31 Na1 O12 8_545 14_556 107.23(5)
O31 Na1 O12 . 14_556 65.44(5)
O12 Na1 O12 11 14_556 96.14(5)
O2 Na1 O41 10_556 14_556 112.63(4)
O2 Na1 O41 5_545 14_556 79.10(4)
O11 Na1 O41 8_545 14_556 80.26(5)
O11 Na1 O41 . 14_556 85.67(4)
O31 Na1 O41 8_545 14_556 17.04(5)
O31 Na1 O41 . 14_556 158.41(5)
O12 Na1 O41 11 14_556 75.56(4)
O12 Na1 O41 14_556 14_556 93.06(4)
O2 Na1 O41 10_556 . 79.10(4)
O2 Na1 O41 5_545 . 112.63(4)
O11 Na1 O41 8_545 . 85.67(4)
O11 Na1 O41 . . 80.26(5)
O31 Na1 O41 8_545 . 158.41(5)
O31 Na1 O41 . . 17.04(5)
O12 Na1 O41 11 . 93.06(4)
O12 Na1 O41 14_556 . 75.56(4)
O41 Na1 O41 14_556 . 163.13(8)
O2 Na1 O31 10_556 3 79.55(4)
O2 Na1 O31 5_545 3 84.58(4)
O11 Na1 O31 8_545 3 92.12(5)
O11 Na1 O31 . 3 107.94(4)
O31 Na1 O31 8_545 3 172.707(17)
O31 Na1 O31 . 3 17.26(7)
O12 Na1 O31 11 3 121.12(4)
O12 Na1 O31 14_556 3 76.08(4)
O41 Na1 O31 14_556 3 160.52(5)
O41 Na1 O31 . 3 28.11(5)
O2 Na1 O31 10_556 6_545 84.58(4)
O2 Na1 O31 5_545 6_545 79.55(4)
O11 Na1 O31 8_545 6_545 107.94(4)
O11 Na1 O31 . 6_545 92.12(5)
O31 Na1 O31 8_545 6_545 17.26(7)
O31 Na1 O31 . 6_545 172.707(17)
O12 Na1 O31 11 6_545 76.08(4)
O12 Na1 O31 14_556 6_545 121.12(4)
O41 Na1 O31 14_556 6_545 28.11(5)
O41 Na1 O31 . 6_545 160.52(5)
O31 Na1 O31 3 6_545 156.13(7)
O1 Na2 O1 . 13 180
O1 Na2 O3 . 2_554 81.736(16)
O1 Na2 O3 13 2_554 98.264(16)
O1 Na2 O3 . 14_556 98.264(16)
O1 Na2 O3 13 14_556 81.736(16)
O3 Na2 O3 2_554 14_556 180.00(3)
O1 Na2 O12 . 14_556 99.83(3)
O1 Na2 O12 13 14_556 80.17(3)
O3 Na2 O12 2_554 14_556 87.16(3)
O3 Na2 O12 14_556 14_556 92.84(3)
O1 Na2 O12 . 2_554 80.17(3)
O1 Na2 O12 13 2_554 99.83(3)
O3 Na2 O12 2_554 2_554 92.84(3)
O3 Na2 O12 14_556 2_554 87.16(3)
O12 Na2 O12 14_556 2_554 180
O1 Na2 O11 . 12_565 91.46(3)
O1 Na2 O11 13 12_565 88.54(3)
O3 Na2 O11 2_554 12_565 81.41(3)
O3 Na2 O11 14_556 12_565 98.59(3)
O12 Na2 O11 14_556 12_565 162.63(3)
O12 Na2 O11 2_554 12_565 17.37(3)
O1 Na2 O11 . 8_545 88.54(3)
O1 Na2 O11 13 8_545 91.46(3)
O3 Na2 O11 2_554 8_545 98.59(3)
O3 Na2 O11 14_556 8_545 81.41(3)
O12 Na2 O11 14_556 8_545 17.37(3)
O12 Na2 O11 2_554 8_545 162.63(3)
O11 Na2 O11 12_565 8_545 180.00(3)
O1 Na2 Na2 . 7_455 44.521(11)
O1 Na2 Na2 13 7_455 135.479(11)
O3 Na2 Na2 2_554 7_455 44.886(10)
O3 Na2 Na2 14_556 7_455 135.114(10)
O12 Na2 Na2 14_556 7_455 114.30(2)
O12 Na2 Na2 2_554 7_455 65.70(2)
O11 Na2 Na2 12_565 7_455 65.55(2)
O11 Na2 Na2 8_545 7_455 114.45(2)
O1 Na2 Na2 . 7 135.479(11)
O1 Na2 Na2 13 7 44.521(11)
O3 Na2 Na2 2_554 7 135.114(10)
O3 Na2 Na2 14_556 7 44.886(10)
O12 Na2 Na2 14_556 7 65.70(2)
O12 Na2 Na2 2_554 7 114.30(2)
O11 Na2 Na2 12_565 7 114.45(2)
O11 Na2 Na2 8_545 7 65.55(2)
Na2 Na2 Na2 7_455 7 180
C1 O1 Na2 . 7_455 117.68(3)
C1 O1 Na2 . . 117.68(3)
Na2 O1 Na2 7_455 . 90.96(2)
C1 O2 Na1 . 10_566 117.54(3)
C1 O2 Na1 . 5_455 117.54(3)
Na1 O2 Na1 10_566 5_455 88.92(2)
C1 O3 Na2 . 2 116.49(3)
C1 O3 Na2 . 8_545 116.49(3)
Na2 O3 Na2 2 8_545 90.23(2)
O12 O11 O11 11 11 90.47(11)
O12 O11 O12 11 . 59.54(12)
O11 O11 O12 11 . 30.93(5)
O12 O11 Na1 11 . 82.15(11)
O11 O11 Na1 11 . 115.74(2)
O12 O11 Na1 . . 107.71(6)
O12 O11 Na2 11 8_545 81.25(11)
O11 O11 Na2 11 8_545 114.45(2)
O12 O11 Na2 . 8_545 106.17(6)
Na1 O11 Na2 . 8_545 126.91(4)
O12 O11 H11 11 . 156.8(12)
O11 O11 H11 11 . 73.2(13)
O12 O11 H11 . . 102.9(13)
Na1 O11 H11 . . 119.5(11)
Na2 O11 H11 8_545 . 90.5(11)
O11 O12 O12 11 11 89.53(11)
O11 O12 O11 11 . 58.59(12)
O12 O12 O11 11 . 30.93(5)
O11 O12 Na1 11 14_456 79.68(11)
O12 O12 Na1 11 14_456 115.39(2)
O11 O12 Na1 . 14_456 105.89(6)
O11 O12 Na2 11 2 81.38(11)
O12 O12 Na2 11 2 114.30(2)
O11 O12 Na2 . 2 105.91(6)
Na1 O12 Na2 14_456 2 126.19(4)
O11 O12 H12 11 . 158.0(9)
O12 O12 H12 11 . 75.4(9)
O11 O12 H12 . . 105.1(9)
Na1 O12 H12 14_456 . 121.1(9)
Na2 O12 H12 2 . 90.2(9)
O41 O31 O31 . 3 110.9(2)
O41 O31 O31 . 11 31.7(2)
O31 O31 O31 3 11 90
O41 O31 O41 . 9 88.5(3)
O31 O31 O41 3 9 32.18(14)
O31 O31 O41 11 9 60.98(10)
O41 O31 O31 . 9 59.2(2)
O31 O31 O31 3 9 56.45(14)
O31 O31 O31 11 9 33.55(14)
O41 O31 O31 9 9 29.30(9)
O41 O31 Na1 . . 87.7(2)
O31 O31 Na1 3 . 102.6(3)
O31 O31 Na1 11 . 115.99(5)
O41 O31 Na1 9 . 126.03(12)
O31 O31 Na1 9 . 119.03(18)
O41 O31 Na1 . 6_544 143.9(2)
O31 O31 Na1 3 6_544 60.2(2)
O31 O31 Na1 11 6_544 112.92(4)
O41 O31 Na1 9 6_544 66.27(11)
O31 O31 Na1 9 6_544 92.85(17)
Na1 O31 Na1 . 6_544 127.85(8)
O41 O31 H31 . . 72.3(10)
O31 O31 H31 3 . 139.8(9)
O31 O31 H31 11 . 72.8(10)
O41 O31 H31 9 . 112.1(9)
O31 O31 H31 9 . 100.1(10)
Na1 O31 H31 . . 117.6(9)
Na1 O31 H31 6_544 . 92.9(9)
O31 O41 O31 11 . 116.7(4)
O31 O41 O31 11 9 36.96(19)
O31 O41 O31 . 9 91.5(3)
O31 O41 O31 11 3 91.5(3)
O31 O41 O31 . 3 36.96(19)
O31 O41 O31 9 3 58.0(2)
O31 O41 O41 11 9 61.5(2)
O31 O41 O41 . 9 61.5(2)
O31 O41 O41 9 9 30.05(11)
O31 O41 O41 3 9 30.05(11)
O31 O41 Na1 11 . 153.3(2)
O31 O41 Na1 . . 75.3(2)
O31 O41 Na1 9 . 125.26(12)
O31 O41 Na1 3 . 85.62(11)
O41 O41 Na1 9 . 112.35(11)
O31 O41 Na1 11 14_456 75.3(2)
O31 O41 Na1 . 14_456 153.3(2)
O31 O41 Na1 9 14_456 85.62(11)
O31 O41 Na1 3 14_456 125.26(12)
O41 O41 Na1 9 14_456 112.35(11)
Na1 O41 Na1 . 14_456 84.73(6)
O31 O41 H31 11 . 97.4(9)
O31 O41 H31 . . 64.8(9)
O31 O41 H31 9 . 112.1(9)
O31 O41 H31 3 . 93.4(9)
O41 O41 H31 9 . 96.7(8)
Na1 O41 H31 . . 109.2(9)
Na1 O41 H31 14_456 . 140.3(9)

loop_
_geom_bond_atom_site_label_1
_geom_bond_atom_site_label_2
_geom_bond_site_symmetry_2
_geom_bond_distance
C1 O3 . 1.2805(10)
C1 O1 . 1.2892(11)
C1 O2 . 1.2899(11)
Na1 O2 10_556 2.3925(5)
Na1 O2 5_545 2.3925(5)
Na1 O11 8_545 2.4025(10)
Na1 O11 . 2.4025(10)
Na1 O31 8_545 2.407(2)
Na1 O31 . 2.407(2)
Na1 O12 11 2.4191(10)
Na1 O12 14_556 2.4191(10)
Na1 O41 14_556 2.4868(14)
Na1 O41 . 2.4868(14)
Na1 O31 3 2.708(2)
Na1 O31 6_545 2.708(2)
Na2 O1 . 2.3503(4)
Na2 O1 13 2.3503(4)
Na2 O3 2_554 2.3652(4)
Na2 O3 14_556 2.3652(4)
Na2 O12 14_556 2.5208(10)
Na2 O12 2_554 2.5208(10)
Na2 O11 12_565 2.5217(10)
Na2 O11 8_545 2.5217(10)
Na2 Na2 7_455 3.35150(15)
Na2 Na2 7 3.35150(16)
O1 Na2 7_455 2.3503(4)
O2 Na1 10_566 2.3925(5)
O2 Na1 5_455 2.3925(5)
O3 Na2 2 2.3652(4)
O3 Na2 8_545 2.3652(4)
O11 O12 11 0.7615(13)
O11 O11 11 1.264(2)
O11 O12 . 1.4814(14)
O11 Na2 8_545 2.5217(10)
O11 H11 . 0.954(17)
O12 O11 11 0.7615(13)
O12 O12 11 1.277(2)
O12 Na1 14_456 2.4191(10)
O12 Na2 2 2.5208(10)
O12 H12 . 0.953(14)
O31 O41 . 0.729(2)
O31 O31 3 0.823(3)
O31 O31 11 1.242(4)
O31 O41 9 1.280(2)
O31 O31 9 1.490(4)
O31 Na1 6_544 2.708(2)
O31 H31 . 0.969(16)
O41 O31 11 0.729(2)
O41 O31 9 1.280(2)
O41 O31 3 1.280(2)
O41 O41 9 1.456(4)
O41 Na1 14_456 2.4868(14)
O41 H31 . 1.021(16)

loop_
_geom_hbond_atom_site_label_D
_geom_hbond_atom_site_label_H
_geom_hbond_atom_site_label_A
_geom_hbond_site_symmetry_A
_geom_hbond_distance_DH
_geom_hbond_distance_HA
_geom_hbond_distance_DA
_geom_hbond_angle_DHA
O11 H11 O1 . 0.954(17) 1.658(17) 2.6013(12) 169.1(17)
O12 H12 O2 12_566 0.953(14) 1.663(14) 2.6081(11) 170.7(14)
O31 H31 O3 2_554 0.969(16) 1.625(16) 2.5690(18) 163.6(14)
O41 H31 O3 2_554 1.021(16) 1.625(16) 2.5503(19) 148.3(15)

loop_
_geom_torsion_atom_site_label_1
_geom_torsion_atom_site_label_2
_geom_torsion_atom_site_label_3
_geom_torsion_atom_site_label_4
_geom_torsion_site_symmetry_1
_geom_torsion_site_symmetry_4
_geom_torsion
O3 C1 O1 Na2 . 7_455 126.38(3)
O2 C1 O1 Na2 . 7_455 -53.62(3)
O3 C1 O1 Na2 . . -126.38(3)
O2 C1 O1 Na2 . . 53.62(3)
O1 Na2 O1 C1 13 . -10E1(10)
O3 Na2 O1 C1 2_554 . -151.38(5)
O3 Na2 O1 C1 14_556 . 28.62(5)
O12 Na2 O1 C1 14_556 . 122.97(5)
O12 Na2 O1 C1 2_554 . -57.03(5)
O11 Na2 O1 C1 12_565 . -70.29(5)
O11 Na2 O1 C1 8_545 . 109.71(5)
Na2 Na2 O1 C1 7_455 . -122.24(6)
Na2 Na2 O1 C1 7 . 57.76(6)
O1 Na2 O1 Na2 13 7_455 3E1(10)
O3 Na2 O1 Na2 2_554 7_455 -29.147(19)
O3 Na2 O1 Na2 14_556 7_455 150.853(19)
O12 Na2 O1 Na2 14_556 7_455 -114.79(3)
O12 Na2 O1 Na2 2_554 7_455 65.21(3)
O11 Na2 O1 Na2 12_565 7_455 51.95(3)
O11 Na2 O1 Na2 8_545 7_455 -128.05(3)
Na2 Na2 O1 Na2 7 7_455 180
O3 C1 O2 Na1 . 10_566 52.18(3)
O1 C1 O2 Na1 . 10_566 -127.82(3)
O3 C1 O2 Na1 . 5_455 -52.18(3)
O1 C1 O2 Na1 . 5_455 127.82(3)
O1 C1 O3 Na2 . 2 -52.34(3)
O2 C1 O3 Na2 . 2 127.66(3)
O1 C1 O3 Na2 . 8_545 52.34(3)
O2 C1 O3 Na2 . 8_545 -127.66(3)
O2 Na1 O11 O12 10_556 11 57.07(11)
O2 Na1 O11 O12 5_545 11 -90.69(14)
O11 Na1 O11 O12 8_545 11 -136.41(13)
O31 Na1 O11 O12 8_545 11 -39.26(11)
O31 Na1 O11 O12 . 11 146.35(12)
O12 Na1 O11 O12 14_556 11 -149.00(10)
O41 Na1 O11 O12 14_556 11 -55.17(11)
O41 Na1 O11 O12 . 11 134.17(11)
O31 Na1 O11 O12 3 11 139.08(11)
O31 Na1 O11 O12 6_545 11 -27.79(11)
O2 Na1 O11 O11 10_556 11 -29.65(2)
O2 Na1 O11 O11 5_545 11 -177.41(8)
O11 Na1 O11 O11 8_545 11 136.87(5)
O31 Na1 O11 O11 8_545 11 -125.98(5)
O31 Na1 O11 O11 . 11 59.63(5)
O12 Na1 O11 O11 11 11 -86.72(11)
O12 Na1 O11 O11 14_556 11 124.28(3)
O41 Na1 O11 O11 14_556 11 -141.89(4)
O41 Na1 O11 O11 . 11 47.45(3)
O31 Na1 O11 O11 3 11 52.36(5)
O31 Na1 O11 O11 6_545 11 -114.51(4)
O2 Na1 O11 O12 10_556 . 2.61(7)
O2 Na1 O11 O12 5_545 . -145.16(8)
O11 Na1 O11 O12 8_545 . 169.13(9)
O31 Na1 O11 O12 8_545 . -93.73(8)
O31 Na1 O11 O12 . . 91.89(8)
O12 Na1 O11 O12 11 . -54.46(11)
O12 Na1 O11 O12 14_556 . 156.53(7)
O41 Na1 O11 O12 14_556 . -109.63(7)
O41 Na1 O11 O12 . . 79.71(7)
O31 Na1 O11 O12 3 . 84.62(7)
O31 Na1 O11 O12 6_545 . -82.25(7)
O2 Na1 O11 Na2 10_556 8_545 129.88(5)
O2 Na1 O11 Na2 5_545 8_545 -17.88(13)
O11 Na1 O11 Na2 8_545 8_545 -63.60(4)
O31 Na1 O11 Na2 8_545 8_545 33.55(7)
O31 Na1 O11 Na2 . 8_545 -140.84(6)
O12 Na1 O11 Na2 11 8_545 72.81(11)
O12 Na1 O11 Na2 14_556 8_545 -76.19(5)
O41 Na1 O11 Na2 14_556 8_545 17.64(6)
O41 Na1 O11 Na2 . 8_545 -153.02(6)
O31 Na1 O11 Na2 3 8_545 -148.11(6)
O31 Na1 O11 Na2 6_545 8_545 45.02(6)
O12 O11 O12 O11 11 11 180
Na1 O11 O12 O11 . 11 -110.74(9)
Na2 O11 O12 O11 8_545 11 110.75(9)
O11 O11 O12 O12 11 11 180
Na1 O11 O12 O12 . 11 69.26(9)
Na2 O11 O12 O12 8_545 11 -69.25(9)
O12 O11 O12 Na1 11 14_456 -113.09(9)
O11 O11 O12 Na1 11 14_456 66.91(9)
Na1 O11 O12 Na1 . 14_456 -43.83(6)
Na2 O11 O12 Na1 8_545 14_456 177.66(4)
O12 O11 O12 Na2 11 2 110.90(9)
O11 O11 O12 Na2 11 2 -69.10(9)
Na1 O11 O12 Na2 . 2 -179.84(4)
Na2 O11 O12 Na2 8_545 2 41.65(6)
O2 Na1 O31 O41 10_556 . 54.3(2)
O2 Na1 O31 O41 5_545 . 150.6(2)
O11 Na1 O31 O41 8_545 . -111.2(2)
O11 Na1 O31 O41 . . -45.2(2)
O31 Na1 O31 O41 8_545 . -77.9(2)
O12 Na1 O31 O41 11 . -34.8(2)
O12 Na1 O31 O41 14_556 . -123.7(2)
O41 Na1 O31 O41 14_556 . -129.0(3)
O31 Na1 O31 O41 3 . 110.9(3)
O31 Na1 O31 O41 6_545 . 81.3(4)
O2 Na1 O31 O31 10_556 3 -56.60(14)
O2 Na1 O31 O31 5_545 3 39.73(14)
O11 Na1 O31 O31 8_545 3 137.95(14)
O11 Na1 O31 O31 . 3 -156.07(14)
O31 Na1 O31 O31 8_545 3 171.26(14)
O12 Na1 O31 O31 11 3 -145.64(13)
O12 Na1 O31 O31 14_556 3 125.42(15)
O41 Na1 O31 O31 14_556 3 120.10(16)
O41 Na1 O31 O31 . 3 -110.9(3)
O31 Na1 O31 O31 6_545 3 -29.5(5)
O2 Na1 O31 O31 10_556 11 39.63(2)
O2 Na1 O31 O31 5_545 11 135.96(2)
O11 Na1 O31 O31 8_545 11 -125.82(3)
O11 Na1 O31 O31 . 11 -59.83(3)
O31 Na1 O31 O31 8_545 11 -92.51(2)
O12 Na1 O31 O31 11 11 -49.41(4)
O12 Na1 O31 O31 14_556 11 -138.35(4)
O41 Na1 O31 O31 14_556 11 -143.67(13)
O41 Na1 O31 O31 . 11 -14.63(19)
O31 Na1 O31 O31 3 11 96.23(14)
O31 Na1 O31 O31 6_545 11 66.7(3)
O2 Na1 O31 O41 10_556 9 -32.15(16)
O2 Na1 O31 O41 5_545 9 64.18(17)
O11 Na1 O31 O41 8_545 9 162.40(17)
O11 Na1 O31 O41 . 9 -131.61(16)
O31 Na1 O31 O41 8_545 9 -164.28(17)
O12 Na1 O31 O41 11 9 -121.19(16)
O12 Na1 O31 O41 14_556 9 149.87(18)
O41 Na1 O31 O41 14_556 9 144.56(13)
O41 Na1 O31 O41 . 9 -86.4(3)
O31 Na1 O31 O41 3 9 24.45(16)
O31 Na1 O31 O41 6_545 9 -5.1(4)
O2 Na1 O31 O31 10_556 9 1.80(18)
O2 Na1 O31 O31 5_545 9 98.13(18)
O11 Na1 O31 O31 8_545 9 -163.65(19)
O11 Na1 O31 O31 . 9 -97.67(18)
O31 Na1 O31 O31 8_545 9 -130.34(19)
O12 Na1 O31 O31 11 9 -87.25(18)
O12 Na1 O31 O31 14_556 9 -176.2(2)
O41 Na1 O31 O31 14_556 9 178.50(13)
O41 Na1 O31 O31 . 9 -52.5(2)
O31 Na1 O31 O31 3 9 58.4(2)
O31 Na1 O31 O31 6_545 9 28.9(5)
O2 Na1 O31 Na1 10_556 6_544 -118.43(8)
O2 Na1 O31 Na1 5_545 6_544 -22.10(8)
O11 Na1 O31 Na1 8_545 6_544 76.12(8)
O11 Na1 O31 Na1 . 6_544 142.10(8)
O31 Na1 O31 Na1 8_545 6_544 109.43(8)
O12 Na1 O31 Na1 11 6_544 152.53(7)
O12 Na1 O31 Na1 14_556 6_544 63.59(8)
O41 Na1 O31 Na1 14_556 6_544 58.27(17)
O41 Na1 O31 Na1 . 6_544 -172.7(3)
O31 Na1 O31 Na1 3 6_544 -61.83(13)
O31 Na1 O31 Na1 6_545 6_544 -91.4(3)
O31 O31 O41 O31 3 11 -51.8(6)
O41 O31 O41 O31 9 11 -28.2(4)
O31 O31 O41 O31 9 11 -28.2(4)
Na1 O31 O41 O31 . 11 -154.4(3)
Na1 O31 O41 O31 6_544 11 15.8(7)
O31 O31 O41 O31 3 9 -23.6(3)
O31 O31 O41 O31 11 9 28.2(4)
O41 O31 O41 O31 9 9 0
Na1 O31 O41 O31 . 9 -126.16(12)
Na1 O31 O41 O31 6_544 9 44.0(3)
O31 O31 O41 O31 11 3 51.8(6)
O41 O31 O41 O31 9 3 23.6(3)
O31 O31 O41 O31 9 3 23.6(3)
Na1 O31 O41 O31 . 3 -102.5(4)
Na1 O31 O41 O31 6_544 3 67.6(4)
O31 O31 O41 O41 3 9 -23.6(3)
O31 O31 O41 O41 11 9 28.2(4)
O31 O31 O41 O41 9 9 0
Na1 O31 O41 O41 . 9 -126.16(12)
Na1 O31 O41 O41 6_544 9 44.0(3)
O31 O31 O41 Na1 3 . 102.5(4)
O31 O31 O41 Na1 11 . 154.4(3)
O41 O31 O41 Na1 9 . 126.16(12)
O31 O31 O41 Na1 9 . 126.16(12)
Na1 O31 O41 Na1 6_544 . 170.2(3)
O31 O31 O41 Na1 3 14_456 59.7(7)
O31 O31 O41 Na1 11 14_456 111.5(7)
O41 O31 O41 Na1 9 14_456 83.3(5)
O31 O31 O41 Na1 9 14_456 83.3(5)
Na1 O31 O41 Na1 . 14_456 -42.9(5)
Na1 O31 O41 Na1 6_544 14_456 127.3(4)
O2 Na1 O41 O31 10_556 11 -3.5(5)
O2 Na1 O41 O31 5_545 11 88.9(5)
O11 Na1 O41 O31 8_545 11 -172.6(5)
O11 Na1 O41 O31 . 11 -105.3(5)
O31 Na1 O41 O31 8_545 11 -87.5(5)
O31 Na1 O41 O31 . 11 120.7(7)
O12 Na1 O41 O31 11 11 -92.3(5)
O12 Na1 O41 O31 14_556 11 172.1(5)
O41 Na1 O41 O31 14_556 11 -139.2(5)
O31 Na1 O41 O31 3 11 84.7(5)
O31 Na1 O41 O31 6_545 11 -37.2(6)
O2 Na1 O41 O31 10_556 . -124.3(2)
O2 Na1 O41 O31 5_545 . -31.8(2)
O11 Na1 O41 O31 8_545 . 66.7(2)
O11 Na1 O41 O31 . . 134.0(2)
O31 Na1 O41 O31 8_545 . 151.8(2)
O12 Na1 O41 O31 11 . 146.9(2)
O12 Na1 O41 O31 14_556 . 51.37(19)
O41 Na1 O41 O31 14_556 . 100.1(2)
O31 Na1 O41 O31 3 . -36.1(2)
O31 Na1 O41 O31 6_545 . -157.90(8)
O2 Na1 O41 O31 10_556 9 -42.99(15)
O2 Na1 O41 O31 5_545 9 49.47(16)
O11 Na1 O41 O31 8_545 9 147.96(16)
O11 Na1 O41 O31 . 9 -144.74(16)
O31 Na1 O41 O31 8_545 9 -127.0(2)
O31 Na1 O41 O31 . 9 81.3(3)
O12 Na1 O41 O31 11 9 -131.80(15)
O12 Na1 O41 O31 14_556 9 132.64(16)
O41 Na1 O41 O31 14_556 9 -178.61(16)
O31 Na1 O41 O31 3 9 45.22(18)
O31 Na1 O41 O31 6_545 9 -76.6(3)
O2 Na1 O41 O31 10_556 3 -88.21(9)
O2 Na1 O41 O31 5_545 3 4.25(10)
O11 Na1 O41 O31 8_545 3 102.75(10)
O11 Na1 O41 O31 . 3 170.04(10)
O31 Na1 O41 O31 8_545 3 -172.17(10)
O31 Na1 O41 O31 . 3 36.1(2)
O12 Na1 O41 O31 11 3 -177.01(9)
O12 Na1 O41 O31 14_556 3 87.42(9)
O41 Na1 O41 O31 14_556 3 136.17(9)
O31 Na1 O41 O31 6_545 3 -121.8(2)
O2 Na1 O41 O41 10_556 9 -74.18(13)
O2 Na1 O41 O41 5_545 9 18.28(14)
O11 Na1 O41 O41 8_545 9 116.78(13)
O11 Na1 O41 O41 . 9 -175.93(13)
O31 Na1 O41 O41 8_545 9 -158.15(14)
O31 Na1 O41 O41 . 9 50.08(17)
O12 Na1 O41 O41 11 9 -162.99(12)
O12 Na1 O41 O41 14_556 9 101.45(13)
O41 Na1 O41 O41 14_556 9 150.20(13)
O31 Na1 O41 O41 3 9 14.03(12)
O31 Na1 O41 O41 6_545 9 -107.82(17)
O2 Na1 O41 Na1 10_556 14_456 37.84(4)
O2 Na1 O41 Na1 5_545 14_456 130.31(3)
O11 Na1 O41 Na1 8_545 14_456 -131.20(5)
O11 Na1 O41 Na1 . 14_456 -63.91(4)
O31 Na1 O41 Na1 8_545 14_456 -46.12(16)
O31 Na1 O41 Na1 . 14_456 162.1(2)
O12 Na1 O41 Na1 11 14_456 -50.96(5)
O12 Na1 O41 Na1 14_556 14_456 -146.52(5)
O41 Na1 O41 Na1 14_556 14_456 -97.77(4)
O31 Na1 O41 Na1 3 14_456 126.05(11)
O31 Na1 O41 Na1 6_545 14_456 4.2(2)
